data_2232693
loop_
_publ_author_name
'Koley, Moumita'
'Kirchner, Karl'
'Mereiter, Kurt'

_publ_section_title
;
 Tris(acetonitrile-\k<i>N</i>){2,6-bis[(diphenylphosphanyl)amino]-4-ethoxy-1,3,5-triazine-\k^3^<i>P</i>,<i>N</i>^1^,<i>P</i>'}iron(II)
 bis(tetrafluoridoborate) acetonitrile disolvate
;
_journal_coeditor_code GK2437
_journal_issue 12
_journal_name_full 'Acta Crystallographica Section E'
_journal_page_first m1842
_journal_page_last m1843
_journal_paper_doi 10.1107/S1600536811049804
_journal_volume 67
_journal_year 2011
_chemical_formula_iupac '[Fe (C2 H3 N)3 (C29 H27 N5 O P2)] (B F4)2, 2C2 H3 N'
_chemical_formula_moiety 'C35 H36 Fe N5 O P2 2+, 2(B F4 -), 2(C2 H3 N)'
_chemical_formula_sum 'C39 H42 B2 F8 Fe N10 O P2'
_chemical_formula_weight 958.24
_chemical_name_common
;
1286  [Fe(PNP-triazine-OEt)(CH3CN)3](BF4)2.(CH3CN)2
;
_chemical_name_systematic
;
Tris(acetonitrile-\k<i>N</i>){2,6-bis[(diphenylphosphanyl)amino]-4-ethoxy-
1,3,5-triazine-\k^3^<i>P</i>,<i>N</i>^1^,<i>P</i>'}iron(II)
bis(tetrafluoridoborate) acetonitrile disolvate
;
_space_group_IT_number 2
_symmetry_cell_setting triclinic
_symmetry_space_group_name_Hall '-P 1'
_symmetry_space_group_name_H-M 'P -1'
_atom_sites_solution_hydrogens geom
_atom_sites_solution_primary direct
_atom_sites_solution_secondary difmap
_audit_creation_method SHELXL-97
_cell_angle_alpha 71.399(2)
_cell_angle_beta 82.731(2)
_cell_angle_gamma 72.789(2)
_cell_formula_units_Z 2
_cell_length_a 8.8548(4)
_cell_length_b 13.8402(7)
_cell_length_c 20.1352(10)
_cell_measurement_reflns_used 8213
_cell_measurement_temperature 100(2)
_cell_measurement_theta_max 30.00
_cell_measurement_theta_min 2.51
_cell_volume 2232.58(19)
_computing_cell_refinement 'SAINT (Bruker, 2003)'
_computing_data_collection 'SMART (Bruker, 2003)'
_computing_data_reduction 'SAINT (Bruker, 2003)'
_computing_molecular_graphics
;
SHELXTL (Sheldrick, 2008) and Mercury (Macrae <i>et al.</i>,
2006)
;
_computing_publication_material
;
PLATON (Spek, 2009) and publCIF (Westrip, 2010)
;
_computing_structure_refinement 'SHELXL97 (Sheldrick, 2008)'
_computing_structure_solution 'SHELXS97 (Sheldrick, 2008)'
_diffrn_ambient_temperature 100(2)
_diffrn_measured_fraction_theta_full 0.972
_diffrn_measured_fraction_theta_max 0.972
_diffrn_measurement_device_type 'Bruker SMART APEX CCD'
_diffrn_measurement_method '\w scans'
_diffrn_radiation_monochromator graphite
_diffrn_radiation_source 'fine-focus sealed tube'
_diffrn_radiation_type MoK\a
_diffrn_radiation_wavelength 0.71073
_diffrn_reflns_av_R_equivalents 0.0166
_diffrn_reflns_av_sigmaI/netI 0.0235
_diffrn_reflns_limit_h_max 12
_diffrn_reflns_limit_h_min -12
_diffrn_reflns_limit_k_max 19
_diffrn_reflns_limit_k_min -17
_diffrn_reflns_limit_l_max 28
_diffrn_reflns_limit_l_min -28
_diffrn_reflns_number 26262
_diffrn_reflns_theta_full 30.01
_diffrn_reflns_theta_max 30.01
_diffrn_reflns_theta_min 2.51
_exptl_absorpt_coefficient_mu 0.487
_exptl_absorpt_correction_T_max 0.86
_exptl_absorpt_correction_T_min 0.74
_exptl_absorpt_correction_type multi-scan
_exptl_absorpt_process_details '(SADABS; Bruker, 2003)'
_exptl_crystal_colour orange
_exptl_crystal_density_diffrn 1.425
_exptl_crystal_density_method 'not measured'
_exptl_crystal_description block
_exptl_crystal_F_000 984
_exptl_crystal_size_max 0.58
_exptl_crystal_size_mid 0.36
_exptl_crystal_size_min 0.30
_refine_diff_density_max 0.735
_refine_diff_density_min -0.437
_refine_ls_extinction_method none
_refine_ls_goodness_of_fit_ref 1.031
_refine_ls_hydrogen_treatment constr
_refine_ls_matrix_type full
_refine_ls_number_parameters 573
_refine_ls_number_reflns 12688
_refine_ls_number_restraints 0
_refine_ls_restrained_S_all 1.031
_refine_ls_R_factor_all 0.0443
_refine_ls_R_factor_gt 0.0381
_refine_ls_shift/su_max 0.002
_refine_ls_shift/su_mean 0.000
_refine_ls_structure_factor_coef Fsqd
_refine_ls_weighting_details 'calc w=1/[\s^2^(Fo^2^)+(0.0577P)^2^+0.9995P] where P=(Fo^2^+2Fc^2^)/3'
_refine_ls_weighting_scheme calc
_refine_ls_wR_factor_gt 0.0979
_refine_ls_wR_factor_ref 0.1024
_reflns_number_gt 11076
_reflns_number_total 12688
_reflns_threshold_expression I>2sigma(I)
_cod_data_source_file gk2437.cif
_cod_data_source_block I
_cod_original_cell_volume 2232.6(2)
_cod_database_code 2232693
_cod_database_fobs_code 2232693

loop_
_symmetry_equiv_pos_as_xyz
'x, y, z'
'-x, -y, -z'

loop_
_atom_site_type_symbol
_atom_site_label
_atom_site_fract_x
_atom_site_fract_y
_atom_site_fract_z
_atom_site_U_iso_or_equiv
_atom_site_adp_type
_atom_site_calc_flag
_atom_site_refinement_flags
_atom_site_occupancy
_atom_site_symmetry_multiplicity
Fe Fe1 0.54460(2) 0.690690(14) 0.254170(9) 0.01419(5) Uani d . 1 1
P P1 0.53830(4) 0.61385(3) 0.172145(16) 0.01517(7) Uani d . 1 1
P P2 0.54736(4) 0.72777(3) 0.354940(17) 0.01594(7) Uani d . 1 1
O O1 0.37867(13) 0.30944(8) 0.44745(5) 0.0222(2) Uani d . 1 1
N N1 0.49244(12) 0.56374(8) 0.31769(5) 0.01485(19) Uani d . 1 1
N N2 0.41916(13) 0.40539(9) 0.33384(6) 0.0170(2) Uani d . 1 1
N N3 0.44824(13) 0.45696(9) 0.43304(6) 0.0180(2) Uani d . 1 1
N N4 0.47666(13) 0.50736(9) 0.22341(5) 0.0166(2) Uani d . 1 1
H H4N 0.4542 0.4641 0.2046 0.020 Uiso calc R 1 1
N N5 0.50809(13) 0.61675(9) 0.41348(6) 0.0172(2) Uani d . 1 1
H H5N 0.5047 0.6076 0.4589 0.021 Uiso calc R 1 1
N N6 0.59524(13) 0.81386(9) 0.18835(6) 0.0181(2) Uani d . 1 1
N N7 0.76688(13) 0.62306(9) 0.26069(6) 0.0186(2) Uani d . 1 1
N N8 0.32155(13) 0.75857(9) 0.24727(6) 0.0174(2) Uani d . 1 1
C C1 0.46287(14) 0.49058(10) 0.29390(6) 0.0156(2) Uani d . 1 1
C C2 0.41678(15) 0.39247(10) 0.40219(7) 0.0175(2) Uani d . 1 1
C C3 0.48238(14) 0.54323(10) 0.38838(6) 0.0158(2) Uani d . 1 1
C C4 0.72769(15) 0.55979(11) 0.13392(7) 0.0190(2) Uani d . 1 1
C C5 0.79139(17) 0.63019(12) 0.07949(8) 0.0250(3) Uani d . 1 1
H H5 0.7292 0.7005 0.0594 0.030 Uiso calc R 1 1
C C6 0.94560(19) 0.59708(14) 0.05485(9) 0.0343(4) Uani d . 1 1
H H6 0.9893 0.6448 0.0180 0.041 Uiso calc R 1 1
C C7 1.0360(2) 0.49401(16) 0.08419(10) 0.0397(4) Uani d . 1 1
H H7 1.1416 0.4714 0.0672 0.048 Uiso calc R 1 1
C C8 0.9733(2) 0.42420(15) 0.13793(11) 0.0412(4) Uani d . 1 1
H H8 1.0355 0.3537 0.1575 0.049 Uiso calc R 1 1
C C9 0.81891(18) 0.45712(13) 0.16341(9) 0.0304(3) Uani d . 1 1
H H9 0.7763 0.4095 0.2008 0.036 Uiso calc R 1 1
C C10 0.41181(15) 0.67008(10) 0.09752(7) 0.0177(2) Uani d . 1 1
C C11 0.32052(16) 0.77537(11) 0.08017(7) 0.0198(2) Uani d . 1 1
H H11 0.3232 0.8188 0.1080 0.024 Uiso calc R 1 1
C C12 0.22525(16) 0.81685(11) 0.02197(7) 0.0225(3) Uani d . 1 1
H H12 0.1615 0.8881 0.0108 0.027 Uiso calc R 1 1
C C13 0.22351(17) 0.75411(12) -0.01961(7) 0.0246(3) Uani d . 1 1
H H13 0.1597 0.7829 -0.0596 0.030 Uiso calc R 1 1
C C14 0.31498(18) 0.64906(12) -0.00290(7) 0.0248(3) Uani d . 1 1
H H14 0.3132 0.6063 -0.0313 0.030 Uiso calc R 1 1
C C15 0.40884(17) 0.60697(11) 0.05546(7) 0.0217(3) Uani d . 1 1
H H15 0.4711 0.5354 0.0669 0.026 Uiso calc R 1 1
C C16 0.72838(16) 0.72989(11) 0.38677(7) 0.0206(2) Uani d . 1 1
C C17 0.75249(19) 0.82516(13) 0.38679(8) 0.0269(3) Uani d . 1 1
H H17 0.6729 0.8899 0.3709 0.032 Uiso calc R 1 1
C C18 0.8950(2) 0.82454(16) 0.41049(9) 0.0363(4) Uani d . 1 1
H H18 0.9121 0.8891 0.4105 0.044 Uiso calc R 1 1
C C19 1.0107(2) 0.73052(17) 0.43381(9) 0.0394(4) Uani d . 1 1
H H19 1.1063 0.7306 0.4504 0.047 Uiso calc R 1 1
C C20 0.9880(2) 0.63569(15) 0.43311(9) 0.0349(4) Uani d . 1 1
H H20 1.0687 0.5714 0.4485 0.042 Uiso calc R 1 1
C C21 0.84664(18) 0.63495(13) 0.40975(8) 0.0262(3) Uani d . 1 1
H H21 0.8307 0.5701 0.4095 0.031 Uiso calc R 1 1
C C22 0.39861(16) 0.84083(10) 0.37039(7) 0.0188(2) Uani d . 1 1
C C23 0.35655(19) 0.93268(11) 0.31328(8) 0.0254(3) Uani d . 1 1
H H23 0.4041 0.9334 0.2682 0.030 Uiso calc R 1 1
C C24 0.2454(2) 1.02256(12) 0.32279(9) 0.0301(3) Uani d . 1 1
H H24 0.2179 1.0848 0.2842 0.036 Uiso calc R 1 1
C C25 0.17431(18) 1.02166(12) 0.38861(9) 0.0273(3) Uani d . 1 1
H H25 0.0985 1.0832 0.3950 0.033 Uiso calc R 1 1
C C26 0.21456(18) 0.93031(12) 0.44505(8) 0.0257(3) Uani d . 1 1
H H26 0.1652 0.9294 0.4899 0.031 Uiso calc R 1 1
C C27 0.32680(16) 0.84016(11) 0.43620(7) 0.0213(2) Uani d . 1 1
H H27 0.3544 0.7782 0.4750 0.026 Uiso calc R 1 1
C C28 0.62945(17) 0.88174(11) 0.14559(7) 0.0217(3) Uani d . 1 1
C C29 0.6739(2) 0.96728(13) 0.08967(8) 0.0333(3) Uani d . 1 1
H H29A 0.7501 0.9373 0.0568 0.050 Uiso calc R 1 1
H H29B 0.7220 1.0062 0.1100 0.050 Uiso calc R 1 1
H H29C 0.5795 1.0156 0.0647 0.050 Uiso calc R 1 1
C C30 0.89967(17) 0.58461(12) 0.26125(8) 0.0247(3) Uani d . 1 1
C C31 1.07032(19) 0.53667(16) 0.26182(11) 0.0416(4) Uani d . 1 1
H H31A 1.0920 0.4598 0.2722 0.062 Uiso calc R 1 1
H H31B 1.1157 0.5524 0.2978 0.062 Uiso calc R 1 1
H H31C 1.1178 0.5657 0.2158 0.062 Uiso calc R 1 1
C C32 0.18977(17) 0.79880(12) 0.24244(7) 0.0237(3) Uani d . 1 1
C C33 0.0217(2) 0.85205(18) 0.23351(11) 0.0480(5) Uani d . 1 1
H H33A -0.0404 0.8049 0.2627 0.072 Uiso calc R 1 1
H H33B -0.0031 0.8702 0.1842 0.072 Uiso calc R 1 1
H H33C -0.0044 0.9168 0.2476 0.072 Uiso calc R 1 1
C C34 0.33860(19) 0.23392(12) 0.42023(8) 0.0251(3) Uani d . 1 1
H H34A 0.2883 0.2717 0.3744 0.030 Uiso calc R 1 1
H H34B 0.2621 0.2010 0.4531 0.030 Uiso calc R 1 1
C C35 0.4844(2) 0.14967(16) 0.41153(13) 0.0453(5) Uani d . 1 1
H H35A 0.4561 0.0999 0.3932 0.068 Uiso calc R 1 1
H H35B 0.5331 0.1116 0.4570 0.068 Uiso calc R 1 1
H H35C 0.5595 0.1823 0.3786 0.068 Uiso calc R 1 1
B B1 0.1509(2) 1.07050(13) 0.09763(9) 0.0251(3) Uani d . 1 1
F F1 0.28453(14) 0.99849(9) 0.12992(8) 0.0545(4) Uani d . 1 1
F F2 0.07067(14) 1.13034(11) 0.14131(7) 0.0484(3) Uani d . 1 1
F F3 0.19089(18) 1.13810(10) 0.03575(6) 0.0520(3) Uani d . 1 1
F F4 0.05329(13) 1.01714(8) 0.08354(6) 0.0381(2) Uani d . 1 1
B B2 0.9016(2) 0.31898(14) 0.36767(10) 0.0294(3) Uani d . 1 1
F F5 0.89457(19) 0.22855(9) 0.42061(6) 0.0566(4) Uani d . 1 1
F F6 0.9380(2) 0.39051(10) 0.39354(7) 0.0579(4) Uani d . 1 1
F F7 0.76148(14) 0.36553(11) 0.33321(8) 0.0555(3) Uani d . 1 1
F F8 1.01956(13) 0.29184(9) 0.31804(6) 0.0414(2) Uani d . 1 1
N N9 0.4500(2) 0.34626(12) 0.16629(8) 0.0379(3) Uani d . 1 1
C C36 0.4224(2) 0.28836(13) 0.14368(9) 0.0306(3) Uani d . 1 1
C C37 0.3876(2) 0.21599(16) 0.11259(12) 0.0427(4) Uani d . 1 1
H H37A 0.4103 0.1447 0.1460 0.064 Uiso calc R 1 1
H H37B 0.4534 0.2146 0.0698 0.064 Uiso calc R 1 1
H H37C 0.2757 0.2400 0.1011 0.064 Uiso calc R 1 1
N N10 0.6755(2) 0.04815(13) 0.23086(9) 0.0414(4) Uani d . 1 1
C C38 0.7314(2) 0.10238(14) 0.24545(9) 0.0329(3) Uani d . 1 1
C C39 0.8041(3) 0.17130(19) 0.26401(12) 0.0490(5) Uani d . 1 1
H H39A 0.7233 0.2363 0.2663 0.073 Uiso calc R 1 1
H H39B 0.8859 0.1893 0.2285 0.073 Uiso calc R 1 1
H H39C 0.8521 0.1348 0.3098 0.073 Uiso calc R 1 1

loop_
_atom_site_aniso_label
_atom_site_aniso_U_11
_atom_site_aniso_U_22
_atom_site_aniso_U_33
_atom_site_aniso_U_12
_atom_site_aniso_U_13
_atom_site_aniso_U_23
Fe1 0.01216(9) 0.01347(9) 0.01552(8) -0.00280(6) -0.00222(6) -0.00238(6)
P1 0.01333(14) 0.01522(14) 0.01542(14) -0.00266(11) -0.00135(10) -0.00328(11)
P2 0.01639(15) 0.01461(14) 0.01681(14) -0.00473(11) -0.00263(11) -0.00341(11)
O1 0.0305(5) 0.0196(5) 0.0184(4) -0.0128(4) -0.0006(4) -0.0027(4)
N1 0.0135(5) 0.0144(5) 0.0160(5) -0.0027(4) -0.0017(3) -0.0041(4)
N2 0.0165(5) 0.0171(5) 0.0178(5) -0.0054(4) -0.0026(4) -0.0039(4)
N3 0.0205(5) 0.0172(5) 0.0163(5) -0.0061(4) -0.0021(4) -0.0035(4)
N4 0.0187(5) 0.0161(5) 0.0157(5) -0.0055(4) -0.0015(4) -0.0047(4)
N5 0.0224(5) 0.0157(5) 0.0141(4) -0.0067(4) -0.0021(4) -0.0030(4)
N6 0.0166(5) 0.0181(5) 0.0191(5) -0.0036(4) -0.0031(4) -0.0051(4)
N7 0.0179(5) 0.0180(5) 0.0191(5) -0.0054(4) -0.0035(4) -0.0027(4)
N8 0.0182(5) 0.0162(5) 0.0169(5) -0.0043(4) -0.0014(4) -0.0039(4)
C1 0.0119(5) 0.0162(5) 0.0175(5) -0.0016(4) -0.0033(4) -0.0043(4)
C2 0.0160(5) 0.0162(5) 0.0192(5) -0.0048(4) -0.0022(4) -0.0025(4)
C3 0.0136(5) 0.0161(5) 0.0170(5) -0.0027(4) -0.0027(4) -0.0043(4)
C4 0.0147(6) 0.0213(6) 0.0196(6) -0.0024(5) 0.0001(4) -0.0066(5)
C5 0.0201(6) 0.0246(7) 0.0257(6) -0.0045(5) 0.0017(5) -0.0038(5)
C6 0.0232(7) 0.0366(9) 0.0357(8) -0.0076(6) 0.0085(6) -0.0050(7)
C7 0.0205(7) 0.0434(10) 0.0447(10) 0.0003(7) 0.0094(6) -0.0109(8)
C8 0.0260(8) 0.0319(9) 0.0481(10) 0.0067(6) 0.0080(7) -0.0049(7)
C9 0.0222(7) 0.0241(7) 0.0340(8) 0.0006(5) 0.0045(6) -0.0024(6)
C10 0.0148(5) 0.0186(6) 0.0177(5) -0.0037(4) -0.0021(4) -0.0028(4)
C11 0.0187(6) 0.0180(6) 0.0204(6) -0.0042(5) -0.0017(4) -0.0030(5)
C12 0.0193(6) 0.0214(6) 0.0213(6) -0.0035(5) -0.0032(5) -0.0001(5)
C13 0.0205(6) 0.0303(7) 0.0199(6) -0.0059(5) -0.0053(5) -0.0024(5)
C14 0.0246(7) 0.0291(7) 0.0223(6) -0.0061(5) -0.0043(5) -0.0096(5)
C15 0.0212(6) 0.0210(6) 0.0215(6) -0.0027(5) -0.0034(5) -0.0061(5)
C16 0.0208(6) 0.0246(6) 0.0181(5) -0.0100(5) -0.0034(4) -0.0041(5)
C17 0.0311(8) 0.0287(7) 0.0256(7) -0.0168(6) -0.0019(5) -0.0059(6)
C18 0.0395(9) 0.0452(10) 0.0345(8) -0.0295(8) -0.0038(7) -0.0083(7)
C19 0.0312(8) 0.0605(12) 0.0317(8) -0.0271(8) -0.0087(6) -0.0043(8)
C20 0.0238(7) 0.0455(10) 0.0307(8) -0.0093(7) -0.0107(6) -0.0012(7)
C21 0.0221(7) 0.0292(7) 0.0254(6) -0.0069(5) -0.0069(5) -0.0034(5)
C22 0.0196(6) 0.0158(5) 0.0223(6) -0.0052(4) -0.0033(4) -0.0061(5)
C23 0.0305(7) 0.0185(6) 0.0242(6) -0.0045(5) -0.0016(5) -0.0042(5)
C24 0.0352(8) 0.0175(6) 0.0330(8) -0.0024(6) -0.0050(6) -0.0042(6)
C25 0.0235(7) 0.0211(6) 0.0378(8) -0.0020(5) -0.0040(6) -0.0121(6)
C26 0.0229(7) 0.0265(7) 0.0289(7) -0.0049(5) -0.0002(5) -0.0117(6)
C27 0.0203(6) 0.0205(6) 0.0229(6) -0.0054(5) -0.0024(5) -0.0059(5)
C28 0.0238(6) 0.0191(6) 0.0220(6) -0.0058(5) -0.0006(5) -0.0057(5)
C29 0.0493(10) 0.0230(7) 0.0264(7) -0.0169(7) 0.0069(6) -0.0024(6)
C30 0.0189(6) 0.0245(7) 0.0287(7) -0.0054(5) -0.0039(5) -0.0043(5)
C31 0.0157(7) 0.0446(10) 0.0570(11) -0.0010(7) -0.0057(7) -0.0098(9)
C32 0.0206(6) 0.0239(6) 0.0205(6) -0.0027(5) -0.0002(5) -0.0016(5)
C33 0.0188(8) 0.0557(12) 0.0434(10) 0.0061(7) 0.0010(7) 0.0049(9)
C34 0.0328(7) 0.0229(7) 0.0247(6) -0.0170(6) -0.0021(5) -0.0047(5)
C35 0.0432(10) 0.0356(9) 0.0685(13) -0.0085(8) -0.0112(9) -0.0292(9)
B1 0.0253(8) 0.0208(7) 0.0277(7) -0.0038(6) -0.0059(6) -0.0054(6)
F1 0.0397(6) 0.0273(5) 0.0937(10) 0.0018(5) -0.0371(6) -0.0110(6)
F2 0.0350(6) 0.0698(8) 0.0522(7) -0.0098(6) 0.0023(5) -0.0398(6)
F3 0.0873(10) 0.0522(7) 0.0275(5) -0.0418(7) 0.0037(5) -0.0080(5)
F4 0.0372(5) 0.0315(5) 0.0483(6) -0.0118(4) -0.0163(4) -0.0078(4)
B2 0.0302(9) 0.0228(8) 0.0311(8) -0.0014(6) -0.0074(7) -0.0052(6)
F5 0.0906(10) 0.0270(5) 0.0376(6) -0.0083(6) 0.0169(6) -0.0043(5)
F6 0.0923(11) 0.0402(7) 0.0487(7) -0.0204(7) -0.0164(7) -0.0158(5)
F7 0.0288(6) 0.0589(8) 0.0708(8) 0.0107(5) -0.0183(5) -0.0231(7)
F8 0.0290(5) 0.0476(6) 0.0451(6) -0.0080(5) 0.0026(4) -0.0139(5)
N9 0.0545(10) 0.0293(7) 0.0345(7) -0.0144(7) -0.0054(6) -0.0115(6)
C36 0.0304(8) 0.0252(7) 0.0371(8) -0.0069(6) -0.0031(6) -0.0106(6)
C37 0.0330(9) 0.0388(10) 0.0683(13) -0.0096(7) -0.0059(8) -0.0308(9)
N10 0.0441(9) 0.0342(8) 0.0459(9) -0.0092(7) -0.0028(7) -0.0128(7)
C38 0.0322(8) 0.0284(8) 0.0324(8) -0.0019(6) -0.0014(6) -0.0071(6)
C39 0.0472(12) 0.0539(12) 0.0558(12) -0.0206(10) 0.0016(9) -0.0248(10)

loop_
_atom_type_symbol
_atom_type_description
_atom_type_scat_dispersion_real
_atom_type_scat_dispersion_imag
_atom_type_scat_source
C C 0.0033 0.0016 'International Tables Vol C Tables 4.2.6.8 and 6.1.1.4'
H H 0.0000 0.0000 'International Tables Vol C Tables 4.2.6.8 and 6.1.1.4'
B B 0.0013 0.0007 'International Tables Vol C Tables 4.2.6.8 and 6.1.1.4'
N N 0.0061 0.0033 'International Tables Vol C Tables 4.2.6.8 and 6.1.1.4'
O O 0.0106 0.0060 'International Tables Vol C Tables 4.2.6.8 and 6.1.1.4'
F F 0.0171 0.0103 'International Tables Vol C Tables 4.2.6.8 and 6.1.1.4'
P P 0.1023 0.0942 'International Tables Vol C Tables 4.2.6.8 and 6.1.1.4'
Fe Fe 0.3463 0.8444 'International Tables Vol C Tables 4.2.6.8 and 6.1.1.4'

loop_
_geom_angle_atom_site_label_1
_geom_angle_atom_site_label_2
_geom_angle_atom_site_label_3
_geom_angle
N7 Fe1 N8 179.78(5)
N7 Fe1 N6 88.04(5)
N8 Fe1 N6 91.87(5)
N7 Fe1 N1 92.09(5)
N8 Fe1 N1 87.99(4)
N6 Fe1 N1 177.64(4)
N7 Fe1 P1 88.65(4)
N8 Fe1 P1 91.16(3)
N6 Fe1 P1 94.65(3)
N1 Fe1 P1 83.00(3)
N7 Fe1 P2 89.37(4)
N8 Fe1 P2 90.84(3)
N6 Fe1 P2 99.61(3)
N1 Fe1 P2 82.74(3)
P1 Fe1 P2 165.523(14)
N4 P1 C4 105.65(6)
N4 P1 C10 105.10(6)
C4 P1 C10 102.57(6)
N4 P1 Fe1 99.37(4)
C4 P1 Fe1 115.85(5)
C10 P1 Fe1 126.17(5)
N5 P2 C22 107.23(6)
N5 P2 C16 102.50(6)
C22 P2 C16 105.16(6)
N5 P2 Fe1 99.62(4)
C22 P2 Fe1 118.48(4)
C16 P2 Fe1 121.60(5)
C2 O1 C34 118.51(11)
C1 N1 C3 115.24(11)
C1 N1 Fe1 122.07(8)
C3 N1 Fe1 122.69(9)
C2 N2 C1 114.05(11)
C3 N3 C2 114.42(11)
C1 N4 P1 118.59(9)
C1 N4 H4N 120.7
P1 N4 H4N 120.7
C3 N5 P2 118.55(9)
C3 N5 H5N 120.7
P2 N5 H5N 120.7
C28 N6 Fe1 174.22(12)
C30 N7 Fe1 176.80(12)
C32 N8 Fe1 179.27(11)
N2 C1 N1 125.14(11)
N2 C1 N4 118.25(11)
N1 C1 N4 116.59(11)
O1 C2 N2 119.85(12)
O1 C2 N3 113.21(11)
N2 C2 N3 126.93(12)
N3 C3 N5 119.61(11)
N3 C3 N1 124.04(11)
N5 C3 N1 116.35(11)
C9 C4 C5 120.05(13)
C9 C4 P1 122.06(11)
C5 C4 P1 117.17(10)
C6 C5 C4 119.86(14)
C6 C5 H5 120.1
C4 C5 H5 120.1
C5 C6 C7 119.87(15)
C5 C6 H6 120.1
C7 C6 H6 120.1
C8 C7 C6 120.41(15)
C8 C7 H7 119.8
C6 C7 H7 119.8
C7 C8 C9 120.08(16)
C7 C8 H8 120.0
C9 C8 H8 120.0
C4 C9 C8 119.74(15)
C4 C9 H9 120.1
C8 C9 H9 120.1
C11 C10 C15 119.56(12)
C11 C10 P1 121.28(10)
C15 C10 P1 119.15(10)
C10 C11 C12 120.02(13)
C10 C11 H11 120.0
C12 C11 H11 120.0
C13 C12 C11 120.11(13)
C13 C12 H12 119.9
C11 C12 H12 119.9
C12 C13 C14 120.25(12)
C12 C13 H13 119.9
C14 C13 H13 119.9
C15 C14 C13 119.90(13)
C15 C14 H14 120.1
C13 C14 H14 120.1
C14 C15 C10 120.16(13)
C14 C15 H15 119.9
C10 C15 H15 119.9
C17 C16 C21 119.97(13)
C17 C16 P2 120.80(11)
C21 C16 P2 119.21(11)
C16 C17 C18 119.50(16)
C16 C17 H17 120.3
C18 C17 H17 120.3
C19 C18 C17 120.32(16)
C19 C18 H18 119.8
C17 C18 H18 119.8
C18 C19 C20 120.39(15)
C18 C19 H19 119.8
C20 C19 H19 119.8
C19 C20 C21 119.99(16)
C19 C20 H20 120.0
C21 C20 H20 120.0
C20 C21 C16 119.83(15)
C20 C21 H21 120.1
C16 C21 H21 120.1
C27 C22 C23 119.57(13)
C27 C22 P2 122.65(10)
C23 C22 P2 117.78(11)
C24 C23 C22 119.99(14)
C24 C23 H23 120.0
C22 C23 H23 120.0
C23 C24 C25 120.26(14)
C23 C24 H24 119.9
C25 C24 H24 119.9
C24 C25 C26 119.79(14)
C24 C25 H25 120.1
C26 C25 H25 120.1
C25 C26 C27 120.39(14)
C25 C26 H26 119.8
C27 C26 H26 119.8
C26 C27 C22 120.00(13)
C26 C27 H27 120.0
C22 C27 H27 120.0
N6 C28 C29 178.68(15)
C28 C29 H29A 109.5
C28 C29 H29B 109.5
H29A C29 H29B 109.5
C28 C29 H29C 109.5
H29A C29 H29C 109.5
H29B C29 H29C 109.5
N7 C30 C31 179.24(17)
C30 C31 H31A 109.5
C30 C31 H31B 109.5
H31A C31 H31B 109.5
C30 C31 H31C 109.5
H31A C31 H31C 109.5
H31B C31 H31C 109.5
N8 C32 C33 177.90(16)
C32 C33 H33A 109.5
C32 C33 H33B 109.5
H33A C33 H33B 109.5
C32 C33 H33C 109.5
H33A C33 H33C 109.5
H33B C33 H33C 109.5
O1 C34 C35 110.26(13)
O1 C34 H34A 109.6
C35 C34 H34A 109.6
O1 C34 H34B 109.6
C35 C34 H34B 109.6
H34A C34 H34B 108.1
C34 C35 H35A 109.5
C34 C35 H35B 109.5
H35A C35 H35B 109.5
C34 C35 H35C 109.5
H35A C35 H35C 109.5
H35B C35 H35C 109.5
F3 B1 F1 110.60(15)
F3 B1 F2 108.26(14)
F1 B1 F2 109.22(14)
F3 B1 F4 109.10(13)
F1 B1 F4 109.80(13)
F2 B1 F4 109.85(14)
F5 B2 F7 111.28(17)
F5 B2 F6 110.76(15)
F7 B2 F6 109.86(15)
F5 B2 F8 108.77(14)
F7 B2 F8 106.97(14)
F6 B2 F8 109.10(16)
N9 C36 C37 178.3(2)
C36 C37 H37A 109.5
C36 C37 H37B 109.5
H37A C37 H37B 109.5
C36 C37 H37C 109.5
H37A C37 H37C 109.5
H37B C37 H37C 109.5
N10 C38 C39 179.6(2)
C38 C39 H39A 109.5
C38 C39 H39B 109.5
H39A C39 H39B 109.5
C38 C39 H39C 109.5
H39A C39 H39C 109.5
H39B C39 H39C 109.5

loop_
_geom_bond_atom_site_label_1
_geom_bond_atom_site_label_2
_geom_bond_distance
Fe1 N1 1.9579(11)
Fe1 N6 1.9298(11)
Fe1 N7 1.9142(12)
Fe1 N8 1.9211(11)
Fe1 P1 2.2452(4)
Fe1 P2 2.2506(4)
P1 N4 1.7025(11)
P1 C4 1.8063(13)
P1 C10 1.8116(13)
P2 N5 1.7113(11)
P2 C22 1.8075(14)
P2 C16 1.8113(14)
O1 C2 1.3222(15)
O1 C34 1.4673(17)
N1 C1 1.3495(16)
N1 C3 1.3564(16)
N2 C2 1.3284(16)
N2 C1 1.3315(16)
N3 C3 1.3362(16)
N3 C2 1.3434(17)
N4 C1 1.3587(16)
N4 H4N 0.8800
N5 C3 1.3553(16)
N5 H5N 0.8800
N6 C28 1.1411(18)
N7 C30 1.1380(19)
N8 C32 1.1361(19)
C4 C9 1.3885(19)
C4 C5 1.3987(19)
C5 C6 1.387(2)
C5 H5 0.9500
C6 C7 1.390(2)
C6 H6 0.9500
C7 C8 1.382(3)
C7 H7 0.9500
C8 C9 1.394(2)
C8 H8 0.9500
C9 H9 0.9500
C10 C11 1.3960(18)
C10 C15 1.4042(19)
C11 C12 1.3961(18)
C11 H11 0.9500
C12 C13 1.389(2)
C12 H12 0.9500
C13 C14 1.394(2)
C13 H13 0.9500
C14 C15 1.3911(19)
C14 H14 0.9500
C15 H15 0.9500
C16 C17 1.397(2)
C16 C21 1.399(2)
C17 C18 1.401(2)
C17 H17 0.9500
C18 C19 1.381(3)
C18 H18 0.9500
C19 C20 1.390(3)
C19 H19 0.9500
C20 C21 1.395(2)
C20 H20 0.9500
C21 H21 0.9500
C22 C27 1.3938(19)
C22 C23 1.4046(19)
C23 C24 1.390(2)
C23 H23 0.9500
C24 C25 1.391(2)
C24 H24 0.9500
C25 C26 1.391(2)
C25 H25 0.9500
C26 C27 1.393(2)
C26 H26 0.9500
C27 H27 0.9500
C28 C29 1.4620(19)
C29 H29A 0.9800
C29 H29B 0.9800
C29 H29C 0.9800
C30 C31 1.459(2)
C31 H31A 0.9800
C31 H31B 0.9800
C31 H31C 0.9800
C32 C33 1.457(2)
C33 H33A 0.9800
C33 H33B 0.9800
C33 H33C 0.9800
C34 C35 1.497(3)
C34 H34A 0.9900
C34 H34B 0.9900
C35 H35A 0.9800
C35 H35B 0.9800
C35 H35C 0.9800
B1 F3 1.376(2)
B1 F1 1.378(2)
B1 F2 1.387(2)
B1 F4 1.395(2)
B2 F5 1.373(2)
B2 F7 1.377(2)
B2 F6 1.384(2)
B2 F8 1.405(2)
N9 C36 1.134(2)
C36 C37 1.457(2)
C37 H37A 0.9800
C37 H37B 0.9800
C37 H37C 0.9800
N10 C38 1.137(2)
C38 C39 1.454(3)
C39 H39A 0.9800
C39 H39B 0.9800
C39 H39C 0.9800

loop_
_geom_hbond_atom_site_label_D
_geom_hbond_atom_site_label_H
_geom_hbond_atom_site_label_A
_geom_hbond_site_symmetry_A
_geom_hbond_distance_DH
_geom_hbond_distance_HA
_geom_hbond_distance_DA
_geom_hbond_angle_DHA
N4 H4N N9 . 0.88 2.03 2.892(2) 168
N5 H5N N3 2_666 0.88 2.12 2.966(2) 162
C9 H9 F7 . 0.95 2.53 3.276(2) 135
C12 H12 F4 . 0.95 2.56 3.280(2) 133
C13 H13 F2 2_575 0.95 2.54 3.464(2) 164
C21 H21 F6 . 0.95 2.49 3.350(2) 150
C25 H25 F5 1_465 0.95 2.42 3.365(2) 174
C26 H26 F5 2_666 0.95 2.50 3.144(2) 125
C29 H29A F3 2_675 0.98 2.35 3.239(2) 151
C31 H31A F8 . 0.98 2.46 3.360(2) 153
C33 H33B F4 . 0.98 2.49 3.191(2) 128
C39 H39B F2 1_645 0.98 2.41 3.259(3) 144

loop_
_geom_torsion_atom_site_label_1
_geom_torsion_atom_site_label_2
_geom_torsion_atom_site_label_3
_geom_torsion_atom_site_label_4
_geom_torsion
N7 Fe1 P1 N4 97.16(5)
N8 Fe1 P1 N4 -82.94(5)
N6 Fe1 P1 N4 -174.91(5)
N1 Fe1 P1 N4 4.89(5)
P2 Fe1 P1 N4 14.95(7)
N7 Fe1 P1 C4 -15.41(6)
N8 Fe1 P1 C4 164.49(6)
N6 Fe1 P1 C4 72.52(6)
N1 Fe1 P1 C4 -107.68(6)
P2 Fe1 P1 C4 -97.62(7)
N7 Fe1 P1 C10 -146.23(6)
N8 Fe1 P1 C10 33.66(6)
N6 Fe1 P1 C10 -58.31(6)
N1 Fe1 P1 C10 121.50(6)
P2 Fe1 P1 C10 131.56(7)
N7 Fe1 P2 N5 -90.44(5)
N8 Fe1 P2 N5 89.62(5)
N6 Fe1 P2 N5 -178.34(5)
N1 Fe1 P2 N5 1.75(5)
P1 Fe1 P2 N5 -8.32(7)
N7 Fe1 P2 C22 153.87(6)
N8 Fe1 P2 C22 -26.08(6)
N6 Fe1 P2 C22 65.96(6)
N1 Fe1 P2 C22 -113.95(6)
P1 Fe1 P2 C22 -124.01(7)
N7 Fe1 P2 C16 20.79(6)
N8 Fe1 P2 C16 -159.16(6)
N6 Fe1 P2 C16 -67.12(6)
N1 Fe1 P2 C16 112.97(6)
P1 Fe1 P2 C16 102.91(8)
N7 Fe1 N1 C1 -93.16(10)
N8 Fe1 N1 C1 86.64(10)
P1 Fe1 N1 C1 -4.78(9)
P2 Fe1 N1 C1 177.74(10)
N7 Fe1 N1 C3 87.28(10)
N8 Fe1 N1 C3 -92.93(10)
P1 Fe1 N1 C3 175.66(10)
P2 Fe1 N1 C3 -1.82(9)
C4 P1 N4 C1 114.59(10)
C10 P1 N4 C1 -137.37(10)
Fe1 P1 N4 C1 -5.76(10)
C22 P2 N5 C3 122.01(10)
C16 P2 N5 C3 -127.55(10)
Fe1 P2 N5 C3 -1.97(10)
C2 N2 C1 N1 -4.55(18)
C2 N2 C1 N4 176.68(11)
C3 N1 C1 N2 3.11(18)
Fe1 N1 C1 N2 -176.49(9)
C3 N1 C1 N4 -178.10(10)
Fe1 N1 C1 N4 2.30(15)
P1 N4 C1 N2 -178.03(9)
P1 N4 C1 N1 3.10(15)
C34 O1 C2 N2 -0.48(18)
C34 O1 C2 N3 178.84(12)
C1 N2 C2 O1 -178.51(11)
C1 N2 C2 N3 2.27(19)
C3 N3 C2 O1 -178.05(11)
C3 N3 C2 N2 1.2(2)
C2 N3 C3 N5 176.61(12)
C2 N3 C3 N1 -2.89(18)
P2 N5 C3 N3 -178.61(9)
P2 N5 C3 N1 0.93(16)
C1 N1 C3 N3 0.95(18)
Fe1 N1 C3 N3 -179.47(9)
C1 N1 C3 N5 -178.57(11)
Fe1 N1 C3 N5 1.02(16)
N4 P1 C4 C9 -21.11(14)
C10 P1 C4 C9 -130.97(13)
Fe1 P1 C4 C9 87.77(13)
N4 P1 C4 C5 168.62(11)
C10 P1 C4 C5 58.76(12)
Fe1 P1 C4 C5 -82.50(11)
C9 C4 C5 C6 0.3(2)
P1 C4 C5 C6 170.76(13)
C4 C5 C6 C7 0.2(3)
C5 C6 C7 C8 -0.1(3)
C6 C7 C8 C9 -0.5(3)
C5 C4 C9 C8 -0.8(3)
P1 C4 C9 C8 -170.83(15)
C7 C8 C9 C4 0.9(3)
N4 P1 C10 C11 122.93(11)
C4 P1 C10 C11 -126.80(11)
Fe1 P1 C10 C11 8.96(13)
N4 P1 C10 C15 -58.64(12)
C4 P1 C10 C15 51.64(12)
Fe1 P1 C10 C15 -172.61(9)
C15 C10 C11 C12 1.0(2)
P1 C10 C11 C12 179.40(10)
C10 C11 C12 C13 -1.3(2)
C11 C12 C13 C14 0.9(2)
C12 C13 C14 C15 -0.2(2)
C13 C14 C15 C10 -0.1(2)
C11 C10 C15 C14 -0.3(2)
P1 C10 C15 C14 -178.74(11)
N5 P2 C16 C17 -140.20(12)
C22 P2 C16 C17 -28.22(13)
Fe1 P2 C16 C17 110.08(11)
N5 P2 C16 C21 41.53(13)
C22 P2 C16 C21 153.51(11)
Fe1 P2 C16 C21 -68.19(12)
C21 C16 C17 C18 -0.5(2)
P2 C16 C17 C18 -178.79(12)
C16 C17 C18 C19 -0.1(2)
C17 C18 C19 C20 0.9(3)
C18 C19 C20 C21 -1.0(3)
C19 C20 C21 C16 0.3(2)
C17 C16 C21 C20 0.5(2)
P2 C16 C21 C20 178.74(12)
N5 P2 C22 C27 29.94(13)
C16 P2 C22 C27 -78.65(12)
Fe1 P2 C22 C27 141.48(10)
N5 P2 C22 C23 -150.77(11)
C16 P2 C22 C23 100.64(12)
Fe1 P2 C22 C23 -39.23(13)
C27 C22 C23 C24 0.8(2)
P2 C22 C23 C24 -178.52(12)
C22 C23 C24 C25 -0.6(2)
C23 C24 C25 C26 -0.1(2)
C24 C25 C26 C27 0.7(2)
C25 C26 C27 C22 -0.5(2)
C23 C22 C27 C26 -0.2(2)
P2 C22 C27 C26 179.05(11)
C2 O1 C34 C35 89.18(17)
